data_2210746
loop_
_publ_author_name
'Nishimura, Naoko'
'Senju, Takatoshi'
'Mizuguchi, Jin'

_publ_section_title
;
 5,7,12,14-Tetrahydro[2,3-<i>b</i>]quinolinoacridine (\b form)
;
_journal_coeditor_code OB2065
_journal_issue 10
_journal_name_full 'Acta Crystallographica Section E'
_journal_page_first o4683
_journal_page_last o4685
_journal_paper_doi 10.1107/S1600536806037524
_journal_volume 62
_journal_year 2006
_chemical_formula_iupac 'C20 H12 N2 O2'
_chemical_formula_moiety 'C20 H12 N2 O2'
_chemical_formula_sum 'C20 H12 N2 O2'
_chemical_formula_weight 312.32
_chemical_name_systematic
;
5,7,12,14-Tetrahydro[2,3-b]quinolinoacridine (\b form)
;
_space_group_IT_number 14
_symmetry_cell_setting monoclinic
_symmetry_space_group_name_Hall '-P 2ybc'
_symmetry_space_group_name_H-M 'P 1 21/c 1'
_cell_angle_alpha 90.0000
_cell_angle_beta 95.861(8)
_cell_angle_gamma 90.0000
_cell_formula_units_Z 2
_cell_length_a 5.7366(6)
_cell_length_b 3.8851(4)
_cell_length_c 29.880(4)
_cell_measurement_reflns_used 4867
_cell_measurement_temperature 296.1
_cell_measurement_theta_max 68.3
_cell_measurement_theta_min 3.0
_cell_volume 662.46(13)
_computing_cell_refinement PROCESS-AUTO
_computing_data_collection 'PROCESS-AUTO (Rigaku, 1998)'
_computing_data_reduction
;
CrystalStructure (Rigaku/MSC, 2005)
;
_computing_molecular_graphics 'ORTEPIII (Burnett & Johnson, 1996)'
_computing_publication_material CrystalStructure
_computing_structure_refinement 'SHELXL97 (Sheldrick, 1997)'
_computing_structure_solution 'SIR2002 (Burla <i>et al.</i>,  2003)'
_diffrn_detector_area_resol_mean 10.00
_diffrn_measured_fraction_theta_full 0.975
_diffrn_measured_fraction_theta_max 0.975
_diffrn_measurement_device_type 'Rigaku R-AXIS RAPID'
_diffrn_measurement_method \w
_diffrn_radiation_type 'Cu K\a'
_diffrn_radiation_wavelength 1.54187
_diffrn_reflns_av_R_equivalents 0.120
_diffrn_reflns_limit_h_max 6
_diffrn_reflns_limit_h_min -6
_diffrn_reflns_limit_k_max 4
_diffrn_reflns_limit_k_min -4
_diffrn_reflns_limit_l_max 35
_diffrn_reflns_limit_l_min -35
_diffrn_reflns_number 5102
_diffrn_reflns_theta_full 68.25
_diffrn_reflns_theta_max 68.25
_exptl_absorpt_coefficient_mu 0.833
_exptl_absorpt_correction_T_max 0.965
_exptl_absorpt_correction_T_min 0.705
_exptl_absorpt_correction_type multi-scan
_exptl_absorpt_process_details '(ABSCOR; Higashi, 1995)'
_exptl_crystal_colour red
_exptl_crystal_density_diffrn 1.566
_exptl_crystal_density_method 'not measured'
_exptl_crystal_description platelet
_exptl_crystal_F_000 324.00
_exptl_crystal_size_max 0.42
_exptl_crystal_size_mid 0.20
_exptl_crystal_size_min 0.04
_refine_diff_density_max 2.40
_refine_diff_density_min -0.48
_refine_ls_extinction_method none
_refine_ls_goodness_of_fit_ref 1.055
_refine_ls_hydrogen_treatment constr
_refine_ls_number_parameters 110
_refine_ls_number_reflns 1187
_refine_ls_R_factor_gt 0.1602
_refine_ls_shift/su_max 0.0000
_refine_ls_structure_factor_coef Fsqd
_refine_ls_weighting_details 'w = 1/[\s^2^(Fo^2^)+(0.1985P)^2^+9.1P] where P=(Fo^2^+2Fc^2^)/3'
_refine_ls_weighting_scheme calc
_refine_ls_wR_factor_ref 0.4313
_reflns_number_gt 977
_reflns_number_total 1187
_reflns_threshold_expression F^2^>2\s(F^2^)
_cod_data_source_file ob2065.cif
_cod_data_source_block I
_cod_original_sg_symbol_H-M 'P 21/c'
_cod_database_code 2210746
_cod_database_fobs_code 2210746

loop_
_symmetry_equiv_pos_site_id
_symmetry_equiv_pos_as_xyz
1 +X,+Y,+Z
2 -X,1/2+Y,1/2-Z
3 -X,-Y,-Z
4 +X,1/2-Y,1/2+Z

loop_
_atom_site_type_symbol
_atom_site_label
_atom_site_fract_x
_atom_site_fract_y
_atom_site_fract_z
_atom_site_U_iso_or_equiv
_atom_site_adp_type
_atom_site_calc_flag
_atom_site_refinement_flags
_atom_site_occupancy
O O1 -0.2937(11) 0.5833(17) 0.0891(2) 0.0443(18) Uani d . 1.00
N N1 0.3029(10) 1.1530(15) 0.07695(19) 0.0234(15) Uani d . 1.00
C C1 -0.0030(11) 0.7669(18) 0.1684(2) 0.0207(15) Uani d . 1.00
C C2 0.1495(12) 0.8383(18) 0.2046(2) 0.0234(17) Uani d . 1.00
C C3 0.3608(12) 1.0140(18) 0.1990(2) 0.0233(16) Uani d . 1.00
C C4 0.4094(12) 1.1109(18) 0.1571(2) 0.0213(16) Uani d . 1.00
C C5 0.2531(11) 1.0417(17) 0.1193(2) 0.0204(16) Uani d . 1.00
C C6 0.1526(11) 1.0778(18) 0.0388(2) 0.0213(16) Uani d . 1.00
C C7 -0.0550(11) 0.8919(17) 0.0422(2) 0.0190(16) Uani d . 1.00
C C8 -0.1149(11) 0.7700(18) 0.0858(2) 0.0181(15) Uani d . 1.00
C C9 0.0444(11) 0.8615(17) 0.1246(2) 0.0200(16) Uani d . 1.00
C C10 0.2085(12) 1.1838(18) -0.0036(2) 0.0202(15) Uani d . 1.00
H H1N 0.4283 1.2697 0.0744 0.028 Uiso c R 1.00
H H1 -0.1421 0.6532 0.1724 0.025 Uiso c R 1.00
H H2 0.1160 0.7724 0.2332 0.028 Uiso c R 1.00
H H3 0.4664 1.0632 0.2239 0.028 Uiso c R 1.00
H H4 0.5490 1.2249 0.1537 0.026 Uiso c R 1.00
H H10 0.3467 1.3040 -0.0062 0.024 Uiso c R 1.00

loop_
_atom_site_aniso_label
_atom_site_aniso_U_11
_atom_site_aniso_U_22
_atom_site_aniso_U_33
_atom_site_aniso_U_12
_atom_site_aniso_U_13
_atom_site_aniso_U_23
O1 0.043(3) 0.045(3) 0.045(3) -0.003(3) 0.002(2) -0.002(2)
N1 0.018(3) 0.018(3) 0.035(3) 0.000(2) 0.005(2) 0.000(2)
C1 0.009(3) 0.020(3) 0.032(3) 0.003(2) 0.002(2) -0.002(2)
C2 0.024(4) 0.022(3) 0.026(3) 0.006(3) 0.007(2) 0.002(2)
C3 0.019(3) 0.023(3) 0.026(3) 0.002(3) -0.003(2) -0.001(2)
C4 0.011(3) 0.018(3) 0.034(3) -0.002(2) 0.001(2) -0.002(2)
C5 0.018(3) 0.014(3) 0.029(3) 0.006(2) 0.004(2) 0.000(2)
C6 0.016(3) 0.017(3) 0.031(3) 0.007(2) 0.000(2) -0.002(2)
C7 0.015(3) 0.016(3) 0.027(3) 0.008(2) 0.004(2) -0.001(2)
C8 0.008(3) 0.019(3) 0.027(3) 0.004(2) 0.003(2) 0.000(2)
C9 0.014(3) 0.014(3) 0.031(3) 0.001(2) 0.001(2) 0.002(2)
C10 0.013(3) 0.017(3) 0.031(3) 0.002(2) 0.005(2) -0.002(2)

loop_
_atom_type_symbol
_atom_type_description
_atom_type_scat_dispersion_real
_atom_type_scat_dispersion_imag
_atom_type_scat_source
C C 0.018 0.009
;
International Tables for Crystallography
(1992, Vol. C, Tables 4.2.6.8 and 6.1.1.4)
;
H H 0.000 0.000
;
International Tables for Crystallography
(1992, Vol. C, Table 6.1.1.4)
;
O O 0.049 0.032
;
International Tables for Crystallography
(1992, Vol. C, Tables 4.2.6.8 and 6.1.1.4)
;
N N 0.031 0.018
;
International Tables for Crystallography
(1992, Vol. C, Tables 4.2.6.8 and 6.1.1.4)
;

loop_
_geom_angle_atom_site_label_1
_geom_angle_atom_site_label_2
_geom_angle_atom_site_label_3
_geom_angle_site_symmetry_1
_geom_angle_site_symmetry_3
_geom_angle
_geom_angle_publ_flag
C5 N1 C6 . . 120.8(5) yes
C5 N1 H1N . . 119.6 ?
C6 N1 H1N . . 119.6 ?
C2 C1 C9 . . 121.3(6) ?
C2 C1 H1 . . 119.3 ?
C9 C1 H1 . . 119.4 ?
C1 C2 C3 . . 119.8(6) ?
C1 C2 H2 . . 120.1 ?
C3 C2 H2 . . 120.1 ?
C2 C3 C4 . . 120.0(6) ?
C2 C3 H3 . . 120.0 ?
C4 C3 H3 . . 120.0 ?
C3 C4 C5 . . 121.0(6) ?
C3 C4 H4 . . 119.5 ?
C5 C4 H4 . . 119.5 ?
N1 C5 C4 . . 120.0(6) ?
N1 C5 C9 . . 120.7(5) yes
C4 C5 C9 . . 119.3(6) ?
N1 C6 C7 . . 120.4(6) yes
N1 C6 C10 . . 120.0(6) ?
C7 C6 C10 . . 119.5(6) ?
C6 C7 C8 . . 120.7(5) yes
C6 C7 C10 . 3_575 120.6(6) ?
C8 C7 C10 . 3_575 118.6(6) ?
O1 C8 C7 . . 121.4(5) yes
O1 C8 C9 . . 121.9(6) yes
C7 C8 C9 . . 116.6(5) yes
C1 C9 C5 . . 118.6(5) ?
C1 C9 C8 . . 120.9(6) ?
C5 C9 C8 . . 120.5(6) yes
C6 C10 C7 . 3_575 119.8(6) ?
C6 C10 H10 . . 120.1 ?
C7 C10 H10 3_575 . 120.1 ?

loop_
_geom_bond_atom_site_label_1
_geom_bond_atom_site_label_2
_geom_bond_site_symmetry_2
_geom_bond_distance
_geom_bond_publ_flag
O1 C8 . 1.269(9) yes
N1 C5 . 1.394(8) yes
N1 C6 . 1.390(8) yes
N1 H1N . 0.860 ?
C1 C2 . 1.348(9) ?
C1 C9 . 1.415(9) ?
C1 H1 . 0.930 ?
C2 C3 . 1.416(10) ?
C2 H2 . 0.930 ?
C3 C4 . 1.363(10) ?
C3 H3 . 0.930 ?
C4 C5 . 1.395(9) ?
C4 H4 . 0.930 ?
C5 C9 . 1.409(9) yes
C6 C7 . 1.406(9) yes
C6 C10 . 1.398(9) ?
C7 C8 . 1.459(9) yes
C7 C10 3_575 1.410(9) yes
C8 C9 . 1.444(9) yes
C10 H10 . 0.930 ?

loop_
_geom_contact_atom_site_label_1
_geom_contact_atom_site_label_2
_geom_contact_distance
_geom_contact_site_symmetry_2
O1 H1N 2.019 1_445
H1N O1 2.019 1_665
H1 H4 2.454 1_445
H3 H3 2.497 2_645
H3 H3 2.497 2_655
H4 H1 2.454 1_665
H10 H10 2.328 3_685

loop_
_geom_hbond_atom_site_label_D
_geom_hbond_atom_site_label_H
_geom_hbond_atom_site_label_A
_geom_hbond_site_symmetry_A
_geom_hbond_distance_DH
_geom_hbond_distance_HA
_geom_hbond_distance_DA
_geom_hbond_angle_DHA
_geom_hbond_publ_flag
N1 H1N O1 1_665 0.86 2.02 2.848(8) 161 yes
